data_2217922
loop_
_publ_author_name
'Duangthongyou, Tanwawan'
'Siripaisarnpipat, Sutatip'

_publ_section_title
;
 <i>catena</i>-Poly[[diaquadipyridinezinc(II)]-\m-succinato]
;
_journal_coeditor_code HB2701
_journal_issue 4
_journal_name_full 'Acta Crystallographica Section E'
_journal_page_first m560
_journal_paper_doi 10.1107/S1600536808006764
_journal_volume 64
_journal_year 2008
_chemical_formula_iupac '[Zn (C4 H4 O4) (C5 H5 N)2 (H2 O)2]'
_chemical_formula_moiety 'C14 H18 N2 O6 Zn'
_chemical_formula_sum 'C14 H18 N2 O6 Zn'
_chemical_formula_weight 375.67
_chemical_name_systematic
;
catena-Poly[[diaquadipyridinezinc(II)]-\m-succinato]
;
_space_group_IT_number 61
_symmetry_cell_setting orthorhombic
_symmetry_space_group_name_Hall '-P 2ac 2ab'
_symmetry_space_group_name_H-M 'P b c a'
_atom_sites_solution_hydrogens mixed
_atom_sites_solution_primary direct
_atom_sites_solution_secondary difmap
_cell_angle_alpha 90.00
_cell_angle_beta 90.00
_cell_angle_gamma 90.00
_cell_formula_units_Z 4
_cell_length_a 11.8142(8)
_cell_length_b 8.9111(7)
_cell_length_c 14.9705(10)
_cell_measurement_reflns_used 2052
_cell_measurement_temperature 273(2)
_cell_measurement_theta_max 27.48
_cell_measurement_theta_min 2.91
_cell_volume 1576.06(19)
_computing_cell_refinement 'DENZO (Otwinowski and Minor, 1997) and COLLECT (Hooft, 1998)'
_computing_data_collection 'COLLECT (Hooft, 1998)'
_computing_data_reduction 'DENZO (Otwinowski and Minor, 1997) and COLLECT (Hooft, 1998)'
_computing_molecular_graphics 'Mercury (Macrae <i>et al.</i>,  2006)'
_computing_publication_material 'Mercury (Macrae <i>et al.</i>,  2006) and local program'
_computing_structure_refinement 'SHELXL97 (Sheldrick, 2008)'
_computing_structure_solution 'SHELXS97 (Sheldrick, 2008)'
_diffrn_ambient_temperature 273(2)
_diffrn_detector_area_resol_mean '4096x4096pixels / 62x62mm'
_diffrn_measured_fraction_theta_full 0.992
_diffrn_measured_fraction_theta_max 0.992
_diffrn_measurement_device_type 'Bruker--Nonious APEXII CCD camera on \k-goniostat'
_diffrn_measurement_method '\f and \w'
_diffrn_radiation_monochromator graphite
_diffrn_radiation_source 'fine-focus sealed tube'
_diffrn_radiation_type Mok\a
_diffrn_radiation_wavelength 0.71073
_diffrn_reflns_av_R_equivalents 0.0672
_diffrn_reflns_av_sigmaI/netI 0.0601
_diffrn_reflns_limit_h_max 15
_diffrn_reflns_limit_h_min -15
_diffrn_reflns_limit_k_max 10
_diffrn_reflns_limit_k_min -11
_diffrn_reflns_limit_l_max 17
_diffrn_reflns_limit_l_min -19
_diffrn_reflns_number 9256
_diffrn_reflns_theta_full 27.58
_diffrn_reflns_theta_max 27.58
_diffrn_reflns_theta_min 3.17
_exptl_absorpt_coefficient_mu 1.590
_exptl_absorpt_correction_T_max 0.931
_exptl_absorpt_correction_T_min 0.804
_exptl_absorpt_correction_type multi-scan
_exptl_absorpt_process_details '(SADABS; Sheldrick, 2007)'
_exptl_crystal_colour colourless
_exptl_crystal_density_diffrn 1.583
_exptl_crystal_density_method 'not measured'
_exptl_crystal_description block
_exptl_crystal_F_000 776
_exptl_crystal_size_max 0.08
_exptl_crystal_size_mid 0.08
_exptl_crystal_size_min 0.04
_refine_diff_density_max 0.547
_refine_diff_density_min -0.455
_refine_ls_extinction_method none
_refine_ls_goodness_of_fit_ref 1.128
_refine_ls_hydrogen_treatment mixed
_refine_ls_matrix_type full
_refine_ls_number_parameters 138
_refine_ls_number_reflns 1814
_refine_ls_number_restraints 0
_refine_ls_restrained_S_all 1.128
_refine_ls_R_factor_all 0.1119
_refine_ls_R_factor_gt 0.0654
_refine_ls_shift/su_max 0.000
_refine_ls_shift/su_mean 0.000
_refine_ls_structure_factor_coef Fsqd
_refine_ls_weighting_details 'calc w=1/[\s^2^(Fo^2^)+9.8897P] where P=(Fo^2^+2Fc^2^)/3'
_refine_ls_weighting_scheme calc
_refine_ls_wR_factor_all 0.1258
_refine_ls_wR_factor_ref 0.1075
_reflns_number_gt 1200
_reflns_number_total 1814
_reflns_threshold_expression I>2\s(I)
_cod_data_source_file hb2701.cif
_cod_data_source_block I
_cod_depositor_comments
;
The following automatic conversions were performed:

'_atom_sites_solution_hydrogens' value 'difmap and geom' was changed
to 'mixed'.

Automatic conversion script
Id: cif_fix_values 6452 2018-10-05 10:23:21Z andrius 
;
_cod_database_code 2217922
_cod_database_fobs_code 2217922

loop_
_symmetry_equiv_pos_as_xyz
x,y,z
'-x+1/2, -y, z+1/2'
'-x, y+1/2, -z+1/2'
'x+1/2, -y+1/2, -z'
'-x, -y, -z'
'x-1/2, y, -z-1/2'
'x, -y-1/2, z-1/2'
'-x-1/2, y-1/2, z'

loop_
_atom_site_type_symbol
_atom_site_label
_atom_site_fract_x
_atom_site_fract_y
_atom_site_fract_z
_atom_site_U_iso_or_equiv
_atom_site_adp_type
_atom_site_calc_flag
_atom_site_refinement_flags
_atom_site_occupancy
Zn Zn1 0.5000 0.0000 0.5000 0.0147(2) Uani d S 1
O O3 0.6625(3) 0.0017(4) 0.4416(2) 0.0186(7) Uani d . 1
H H3A 0.6910 0.0850 0.4477 0.028 Uiso calc R 1
O O2 0.5136(3) 0.2237(4) 0.5340(2) 0.0179(7) Uani d . 1
O O1 0.6873(3) 0.2905(4) 0.4901(2) 0.0229(8) Uani d . 1
C C3 0.3411(5) 0.1656(6) 0.2097(4) 0.0290(13) Uani d . 1
C C2 0.4391(5) 0.2285(6) 0.2438(4) 0.0254(12) Uani d . 1
C C5 0.3356(4) 0.0065(7) 0.3386(3) 0.0206(10) Uani d . 1
C C6 0.5888(4) 0.3201(5) 0.5168(3) 0.0172(10) Uani d . 1
N N1 0.4308(3) 0.0673(4) 0.3719(3) 0.0156(8) Uani d . 1
C C1 0.4810(4) 0.1762(6) 0.3235(3) 0.0199(11) Uani d . 1
C C7 0.5529(4) 0.4835(6) 0.5275(4) 0.0224(11) Uani d . 1
C C4 0.2892(5) 0.0528(7) 0.2586(4) 0.0279(13) Uani d . 1
H H4 0.224(5) 0.010(6) 0.243(3) 0.025(15) Uiso d . 1
H H1 0.549(4) 0.205(6) 0.345(3) 0.018(13) Uiso d . 1
H H3 0.308(5) 0.199(7) 0.154(4) 0.035(17) Uiso d . 1
H H5 0.304(4) -0.066(6) 0.376(4) 0.026(15) Uiso d . 1
H H2 0.476(5) 0.295(6) 0.209(4) 0.028(16) Uiso d . 1
H H7A 0.540(4) 0.492(6) 0.591(4) 0.018(13) Uiso d . 1
H H7 0.616(4) 0.549(5) 0.514(3) 0.014(13) Uiso d . 1
H H3B 0.694(5) -0.064(7) 0.459(4) 0.04(2) Uiso d . 1

loop_
_atom_site_aniso_label
_atom_site_aniso_U_11
_atom_site_aniso_U_22
_atom_site_aniso_U_33
_atom_site_aniso_U_12
_atom_site_aniso_U_13
_atom_site_aniso_U_23
Zn1 0.0146(3) 0.0125(3) 0.0169(4) 0.0005(4) 0.0010(3) 0.0002(4)
O3 0.0190(16) 0.0113(16) 0.0254(18) 0.0048(18) 0.0012(13) 0.0012(17)
O2 0.0192(16) 0.0116(16) 0.0229(16) -0.0006(14) 0.0033(14) 0.0022(14)
O1 0.0160(15) 0.0137(18) 0.039(2) -0.0010(17) 0.0048(15) 0.0000(13)
C3 0.041(3) 0.026(3) 0.020(3) 0.004(2) -0.012(2) 0.001(3)
C2 0.036(3) 0.021(3) 0.019(3) 0.000(2) 0.004(2) -0.006(2)
C5 0.019(2) 0.022(3) 0.021(2) 0.000(3) 0.0002(18) 0.001(2)
C6 0.019(2) 0.015(2) 0.018(3) 0.003(2) -0.0046(18) 0.0011(19)
N1 0.0181(19) 0.012(2) 0.017(2) 0.0011(17) 0.0012(16) 0.0016(17)
C1 0.020(3) 0.018(3) 0.022(3) -0.001(2) -0.002(2) -0.001(2)
C7 0.020(2) 0.014(3) 0.034(3) -0.001(2) -0.005(2) -0.003(2)
C4 0.028(3) 0.026(3) 0.029(3) 0.003(3) -0.007(2) -0.005(3)

loop_
_atom_type_symbol
_atom_type_description
_atom_type_scat_dispersion_real
_atom_type_scat_dispersion_imag
_atom_type_scat_source
C C 0.0033 0.0016 'International Tables Vol C Tables 4.2.6.8 and 6.1.1.4'
H H 0.0000 0.0000 'International Tables Vol C Tables 4.2.6.8 and 6.1.1.4'
N N 0.0061 0.0033 'International Tables Vol C Tables 4.2.6.8 and 6.1.1.4'
O O 0.0106 0.0060 'International Tables Vol C Tables 4.2.6.8 and 6.1.1.4'
Zn Zn 0.2839 1.4301 'International Tables Vol C Tables 4.2.6.8 and 6.1.1.4'

loop_
_geom_angle_atom_site_label_1
_geom_angle_atom_site_label_2
_geom_angle_atom_site_label_3
_geom_angle_site_symmetry_1
_geom_angle_site_symmetry_3
_geom_angle
_geom_angle_publ_flag
O2 Zn1 O2 . 5_656 180.0 ?
O2 Zn1 O3 . 5_656 88.60(13) n
O2 Zn1 O3 5_656 5_656 91.40(13) ?
O2 Zn1 O3 . . 91.40(13) n
O2 Zn1 O3 5_656 . 88.60(13) ?
O3 Zn1 O3 5_656 . 180.0 ?
O2 Zn1 N1 . 5_656 91.12(14) n
O2 Zn1 N1 5_656 5_656 88.88(14) y
O3 Zn1 N1 5_656 5_656 88.53(14) ?
O3 Zn1 N1 . 5_656 91.47(14) n
O2 Zn1 N1 . . 88.88(14) ?
O2 Zn1 N1 5_656 . 91.12(14) ?
O3 Zn1 N1 5_656 . 91.47(14) ?
O3 Zn1 N1 . . 88.53(14) n
N1 Zn1 N1 5_656 . 180 ?
Zn1 O3 H3A . . 109.5 ?
Zn1 O3 H3B . . 108(5) ?
H3A O3 H3B . . 118.2 ?
C6 O2 Zn1 . . 131.5(3) ?
C2 C3 C4 . . 118.0(5) ?
C2 C3 H3 . . 122(3) ?
C4 C3 H3 . . 120(3) ?
C1 C2 C3 . . 118.9(5) ?
C1 C2 H2 . . 123(4) ?
C3 C2 H2 . . 118(4) ?
N1 C5 C4 . . 122.2(5) ?
N1 C5 H5 . . 113(3) ?
C4 C5 H5 . . 125(3) ?
O1 C6 O2 . . 124.9(4) ?
O1 C6 C7 . . 119.4(4) ?
O2 C6 C7 . . 115.7(4) ?
C5 N1 C1 . . 117.3(4) ?
C5 N1 Zn1 . . 122.1(3) ?
C1 N1 Zn1 . . 120.5(3) ?
N1 C1 C2 . . 123.5(5) ?
N1 C1 H1 . . 114(3) ?
C2 C1 H1 . . 122(3) ?
C6 C7 C7 . 5_666 110.8(5) ?
C6 C7 H7A . . 103(3) ?
C7 C7 H7A 5_666 . 112(3) ?
C6 C7 H7 . . 110(3) ?
C7 C7 H7 5_666 . 114(3) ?
H7A C7 H7 . . 106(4) ?
C5 C4 C3 . . 120.0(5) ?
C5 C4 H4 . . 116(3) ?
C3 C4 H4 . . 124(4) ?

loop_
_geom_bond_atom_site_label_1
_geom_bond_atom_site_label_2
_geom_bond_site_symmetry_2
_geom_bond_distance
_geom_bond_publ_flag
Zn1 O2 . 2.064(3) y
Zn1 O2 5_656 2.064(3) ?
Zn1 O3 5_656 2.110(3) ?
Zn1 O3 . 2.110(3) y
Zn1 N1 5_656 2.170(4) ?
Zn1 N1 . 2.170(4) y
O3 H3A . 0.8200 ?
O3 H3B . 0.74(6) ?
O2 C6 . 1.263(6) ?
O1 C6 . 1.258(5) ?
C3 C2 . 1.383(8) ?
C3 C4 . 1.387(8) ?
C3 H3 . 0.96(6) ?
C2 C1 . 1.374(7) ?
C2 H2 . 0.90(6) ?
C5 N1 . 1.345(6) ?
C5 C4 . 1.379(7) ?
C5 H5 . 0.93(6) ?
C6 C7 . 1.525(7) ?
N1 C1 . 1.348(6) ?
C1 H1 . 0.90(5) ?
C7 C7 5_666 1.526(9) ?
C7 H7A . 0.97(5) ?
C7 H7 . 0.97(5) ?
C4 H4 . 0.89(6) ?

loop_
_geom_hbond_atom_site_label_D
_geom_hbond_atom_site_label_H
_geom_hbond_atom_site_label_A
_geom_hbond_site_symmetry_A
_geom_hbond_distance_DH
_geom_hbond_distance_HA
_geom_hbond_distance_DA
_geom_hbond_angle_DHA
_geom_hbond_publ_flag
O3 H3A O1 . 0.82 1.94 2.690(5) 152 y
O3 H3B O1 8_755 0.74(6) 1.97(6) 2.687(5) 164(5) y

loop_
_geom_torsion_atom_site_label_1
_geom_torsion_atom_site_label_2
_geom_torsion_atom_site_label_3
_geom_torsion_atom_site_label_4
_geom_torsion_site_symmetry_1
_geom_torsion_site_symmetry_4
_geom_torsion
O3 Zn1 O2 C6 5_656 . -174.6(4)
O3 Zn1 O2 C6 . . 5.4(4)
N1 Zn1 O2 C6 5_656 . 96.9(4)
N1 Zn1 O2 C6 . . -83.1(4)
C4 C3 C2 C1 . . 0.5(8)
Zn1 O2 C6 O1 . . -16.8(7)
Zn1 O2 C6 C7 . . 161.3(3)
C4 C5 N1 C1 . . -0.5(7)
C4 C5 N1 Zn1 . . 177.6(4)
O2 Zn1 N1 C5 . . -131.1(4)
O2 Zn1 N1 C5 5_656 . 48.9(4)
O3 Zn1 N1 C5 5_656 . -42.5(4)
O3 Zn1 N1 C5 . . 137.5(4)
O2 Zn1 N1 C1 . . 47.0(4)
O2 Zn1 N1 C1 5_656 . -133.0(4)
O3 Zn1 N1 C1 5_656 . 135.6(4)
O3 Zn1 N1 C1 . . -44.4(4)
C5 N1 C1 C2 . . 1.0(7)
Zn1 N1 C1 C2 . . -177.2(4)
C3 C2 C1 N1 . . -1.0(8)
O1 C6 C7 C7 . 5_666 123.7(6)
O2 C6 C7 C7 . 5_666 -54.5(7)
N1 C5 C4 C3 . . 0.1(9)
C2 C3 C4 C5 . . -0.1(9)
